data_1000253
loop_
_publ_author_name
'Leblanc, M'
'Ferey, G'

_publ_section_title
;
Room-temperature structures of oxocopper(II) vanadate(V) hydrates,
Cu~3~ V~2~ O~8~ (H~2~ O) and Cu V~2~ O~6~ (H2 O)2
;
_journal_coden_ASTM ACSCEE
_journal_name_full 'Acta Crystallographica C (39,1983-)'
_journal_page_first 15
_journal_page_last 18
_journal_volume 46
_journal_year 1990
_chemical_formula_structural 'Cu3 O (V2 O7) (H2 O)'
_chemical_formula_sum 'Cu3 H2 O9 V2'
_chemical_name_systematic 'Tricopper oxide heptaoxodivanadate hydrate'
_space_group_IT_number 11
_symmetry_cell_setting monoclinic
_symmetry_Int_Tables_number 11
_symmetry_space_group_name_Hall '-P 2yb'
_symmetry_space_group_name_H-M 'P 1 21/m 1'
_cell_angle_alpha 90
_cell_angle_beta 93.57(1)
_cell_angle_gamma 90
_cell_formula_units_Z 2
_cell_length_a 7.444(1)
_cell_length_b 6.658(1)
_cell_length_c 7.759(1)
_cell_volume 383.8
_refine_ls_R_factor_all 0.047
_cod_original_formula_sum 'H2 Cu3 O9 V2'
_cod_database_code 1000253

loop_
_symmetry_equiv_pos_as_xyz
x,y,z
-x,1/2+y,-z
-x,-y,-z
x,1/2-y,z

loop_
_atom_site_aniso_label
_atom_site_aniso_U_11
_atom_site_aniso_U_12
_atom_site_aniso_U_13
_atom_site_aniso_U_22
_atom_site_aniso_U_23
_atom_site_aniso_U_33
Cu1 0.0092(3) 0.0023(3) -0.0032(2) 0.0060(4) -0.0014(3) 0.0127(4)
Cu2 0.0129(4) 0. -0.0002(3) 0.0067(4) 0. 0.0090(3)
Cu3 0.0099(3) 0. -0.0048(3) 0.0099(4) 0. 0.0128(4)
V1 0.0078(4) 0. -0.0010(3) 0.0060(4) 0. 0.0073(4)
V2 0.0096(4) 0. -0.0010(3) 0.0067(5) 0. 0.0072(4)
O1 0.0085(18) 0. -0.0011(15) 0.0065(20) 0. 0.0103(19)
O2 0.0114(13) 0.0015(14) -0.0054(11) 0.0084(15) 0.0001(12) 0.0226(17)
O3 0.0112(20) 0. -0.0029(17) 0.0182(28) 0. 0.0155(23)
O4 0.0176(16) 0.0064(14) -0.0011(13) 0.0081(15) -0.0006(13) 0.0213(17)
O5 0.0091(21) 0. -0.0084(18) 0.0342(38) 0. 0.0211(27)
O6 0.0321(32) 0. 0.0072(22) 0.0256(33) 0. 0.0107(23)
O7 0.0338(33) 0. 0.0023(24) 0.0181(30) 0. 0.0214(28)

loop_
_atom_site_label
_atom_site_type_symbol
_atom_site_symmetry_multiplicity
_atom_site_Wyckoff_symbol
_atom_site_fract_x
_atom_site_fract_y
_atom_site_fract_z
_atom_site_occupancy
_atom_site_attached_hydrogens
_atom_site_calc_flag
Cu1 Cu2+ 2 a 0. 0. 0. 1. 0 d
Cu2 Cu2+ 2 e 0.1625(1) 0.25 0.7041(1) 1. 0 d
Cu3 Cu2+ 2 e 0.3237(1) 0.25 0.0703(1) 1. 0 d
V1 V5+ 2 e 0.6613(1) 0.25 0.7841(1) 1. 0 d
V2 V5+ 2 e 0.7332(2) 0.25 0.3335(1) 1. 0 d
O1 O2- 2 e 0.0962(6) 0.25 -0.0595(6) 1. 0 d
O2 O2- 4 f 0.2382(5) -0.0370(6) 0.1297(5) 1. 0 d
O3 O2- 2 e 0.4465(7) 0.25 0.8263(7) 1. 0 d
O4 O2- 4 f 0.8613(5) 0.4542(6) 0.2960(5) 1. 0 d
O5 O2- 2 e 0.5396(7) 0.25 0.2142(8) 1. 0 d
O6 O2- 2 e 0.6803(9) 0.25 -0.4425(8) 1. 0 d
O7 O2- 2 e 0.212(1) 0.25 0.4576(9) 1. 2 d
H1 H1+ 4 f -1. -1. -1. 1. 0 dum

loop_
_atom_type_symbol
_atom_type_oxidation_number
Cu2+ 2.000
V5+ 5.000
O2- -2.000
H1+ 1.000
